data_4519441
loop_
_publ_author_name
'Norbert M. Villeneuve'
'Joshua Dickman'
'Thierry Maris'
'Graeme M. Day'
'James D. Wuest'

_publ_section_title
;
 Seeking Rules Governing Mixed Molecular Crystallization
;
_journal_name_full 'Crystal Growth & Design'
_journal_page_first 273
_journal_page_last 288
_journal_paper_doi 10.1021/acs.cgd.2c00992
_journal_volume 23
_journal_year 2023
_chemical_formula_moiety '0.59(C12 H8 S), 0.41(C12 H8 O)'
_chemical_formula_sum 'C12 H8 O0.41 S0.59'
_chemical_formula_weight 177.66
_chemical_name_systematic 'dibenzo[b,d]thiophene:dibenzo[b,d]furan 0.59:0.41'
_space_group_crystal_system orthorhombic
_space_group_IT_number 62
_space_group_name_Hall '-P 2ac 2n'
_space_group_name_H-M_alt 'P n m a'
_atom_sites_solution_hydrogens geom
_atom_sites_solution_primary dual
_audit_creation_date 2020-11-17
_audit_creation_method
;
Olex2 1.3
(compiled 2020.07.31 svn.rc2a77460 for OlexSys, GUI svn.r6145)
;
_cell_angle_alpha 90
_cell_angle_beta 90
_cell_angle_gamma 90
_cell_formula_units_Z 4
_cell_length_a 7.8867(5)
_cell_length_b 18.8866(12)
_cell_length_c 5.8042(4)
_cell_measurement_reflns_used 2171
_cell_measurement_temperature 100
_cell_measurement_theta_max 69.866
_cell_measurement_theta_min 4.683
_cell_volume 864.55(10)
_computing_cell_refinement
;
SAINT (2013) V8.40B; Integration Software for Single Crystal Data.
Bruker AXS Inc., Madison, WI 53719-1173.
;
_computing_data_collection
;
APEX 2 (2013) Bruker AXS Inc., Madison, WI 53719-1173.
;
_computing_data_reduction
;
SAINT (2013) V8.40B; Integration Software for Single Crystal Data.
Bruker AXS Inc., Madison, WI 53719-1173.
;
_computing_molecular_graphics 'Olex2 1.5 (Dolomanov et al., 2009)'
_computing_publication_material 'Olex2 1.5 (Dolomanov et al., 2009)'
_computing_structure_refinement 'XL (Sheldrick, 2005b)'
_computing_structure_solution 'XT (Sheldrick, 2015a)'
_diffrn_ambient_temperature 100
_diffrn_detector 'CCD area detector'
_diffrn_detector_area_resol_mean 8.3
_diffrn_detector_type 'Bruker APEX2 CCD'
_diffrn_measured_fraction_theta_full 0.999
_diffrn_measured_fraction_theta_max 0.995
_diffrn_measurement_device 'three-circle diffractometer'
_diffrn_measurement_device_type 'Bruker Smart APEX'
_diffrn_measurement_method '\w scans'
_diffrn_radiation_collimation 'Focusing mirrors'
_diffrn_radiation_monochromator 'Quazar MX Mirror Optics'
_diffrn_radiation_probe x-ray
_diffrn_radiation_type CuK\a
_diffrn_radiation_wavelength 1.54178
_diffrn_reflns_av_R_equivalents 0.0370
_diffrn_reflns_av_unetI/netI 0.0313
_diffrn_reflns_Laue_measured_fraction_full 0.999
_diffrn_reflns_Laue_measured_fraction_max 0.995
_diffrn_reflns_limit_h_max 9
_diffrn_reflns_limit_h_min -9
_diffrn_reflns_limit_k_max 22
_diffrn_reflns_limit_k_min -23
_diffrn_reflns_limit_l_max 7
_diffrn_reflns_limit_l_min -6
_diffrn_reflns_number 5348
_diffrn_reflns_point_group_measured_fraction_full 0.999
_diffrn_reflns_point_group_measured_fraction_max 0.995
_diffrn_reflns_theta_full 67.679
_diffrn_reflns_theta_max 69.860
_diffrn_reflns_theta_min 4.682
_diffrn_source 'Microfocus Source'
_diffrn_source_current 0.65
_diffrn_source_power 0.02912
_diffrn_source_target Cu
_diffrn_source_type 'Incoatec I\mS High Brilliance Microsource'
_diffrn_source_voltage 44.8
_exptl_absorpt_coefficient_mu 1.916
_exptl_absorpt_correction_T_max 0.7533
_exptl_absorpt_correction_T_min 0.5364
_exptl_absorpt_correction_type multi-scan
_exptl_absorpt_process_details
;
SADABS-2016/2 (Bruker,2016/2) was used for absorption correction.
wR2(int) was 0.1471 before and 0.0621 after correction.
The Ratio of minimum to maximum transmission is 0.7121.
The \l/2 correction factor is Not present.
;
_exptl_crystal_colour 'clear light colourless'
_exptl_crystal_colour_lustre clear
_exptl_crystal_colour_modifier light
_exptl_crystal_colour_primary colourless
_exptl_crystal_density_diffrn 1.365
_exptl_crystal_description plate
_exptl_crystal_F_000 371
_exptl_crystal_recrystallization_method 'crystallized from EtOH'
_exptl_crystal_size_max 0.21
_exptl_crystal_size_mid 0.12
_exptl_crystal_size_min 0.05
_refine_diff_density_max 0.295
_refine_diff_density_min -0.227
_refine_diff_density_rms 0.042
_refine_ls_extinction_coef .
_refine_ls_extinction_method none
_refine_ls_goodness_of_fit_ref 1.077
_refine_ls_hydrogen_treatment constr
_refine_ls_matrix_type full
_refine_ls_number_parameters 68
_refine_ls_number_reflns 835
_refine_ls_number_restraints 12
_refine_ls_restrained_S_all 1.079
_refine_ls_R_factor_all 0.0409
_refine_ls_R_factor_gt 0.0388
_refine_ls_shift/su_max 0.000
_refine_ls_shift/su_mean 0.000
_refine_ls_structure_factor_coef Fsqd
_refine_ls_weighting_details 'w=1/[\s^2^(Fo^2^)+(0.0656P)^2^+0.1670P] where P=(Fo^2^+2Fc^2^)/3'
_refine_ls_weighting_scheme calc
_refine_ls_wR_factor_gt 0.1065
_refine_ls_wR_factor_ref 0.1091
_reflns_Friedel_coverage 0.000
_reflns_Friedel_fraction_full .
_reflns_Friedel_fraction_max .
_reflns_number_gt 778
_reflns_number_total 835
_reflns_threshold_expression 'I > 2\s(I)'
_cod_data_source_file 05-59DBT_41DBF.cif
_cod_data_source_block jw22472
_cod_database_code 4519441

loop_
_space_group_symop_id
_space_group_symop_operation_xyz
1 'x, y, z'
2 '-x+1/2, -y, z+1/2'
3 '-x, y+1/2, -z'
4 'x+1/2, -y+1/2, -z+1/2'
5 '-x, -y, -z'
6 'x-1/2, y, -z-1/2'
7 'x, -y-1/2, z'
8 '-x-1/2, y-1/2, z-1/2'

loop_
_atom_site_label
_atom_site_type_symbol
_atom_site_fract_x
_atom_site_fract_y
_atom_site_fract_z
_atom_site_U_iso_or_equiv
_atom_site_adp_type
_atom_site_occupancy
_atom_site_site_symmetry_order
_atom_site_calc_flag
_atom_site_refinement_flags_posn
_atom_site_refinement_flags_adp
_atom_site_refinement_flags_occupancy
_atom_site_disorder_assembly
_atom_site_disorder_group
S1 S 0.7959(3) 0.250000 0.1911(4) 0.0319(4) Uani 0.591(7) 2 d S TU P A 1
O1 O 0.7771(14) 0.250000 0.2393(17) 0.0395(19) Uani 0.409(7) 2 d S TU P A 2
C1 C 0.72246(17) 0.31361(8) 0.3757(2) 0.0385(4) Uani 1 1 d . U . . .
C2 C 0.64432(16) 0.28850(7) 0.5769(2) 0.0361(4) Uani 1 1 d . . . . .
C3 C 0.57968(19) 0.33727(8) 0.7339(3) 0.0414(4) Uani 1 1 d . . . . .
H3 H 0.525328 0.321524 0.870684 0.050 Uiso 1 1 calc R U . . .
C4 C 0.5953(2) 0.40856(8) 0.6889(3) 0.0481(5) Uani 1 1 d . . . . .
H4 H 0.551140 0.441865 0.795834 0.058 Uiso 1 1 calc R U . . .
C5 C 0.6746(2) 0.43272(9) 0.4900(3) 0.0506(5) Uani 1 1 d . . . . .
H5 H 0.684135 0.482191 0.463360 0.061 Uiso 1 1 calc R U . . .
C6 C 0.7394(2) 0.38592(9) 0.3311(3) 0.0477(4) Uani 1 1 d . . . . .
H6 H 0.793898 0.402289 0.195209 0.057 Uiso 1 1 calc R U . . .

loop_
_atom_site_aniso_label
_atom_site_aniso_U_11
_atom_site_aniso_U_22
_atom_site_aniso_U_33
_atom_site_aniso_U_23
_atom_site_aniso_U_13
_atom_site_aniso_U_12
S1 0.0368(7) 0.0295(6) 0.0295(8) 0.000 0.0098(5) 0.000
O1 0.037(3) 0.046(3) 0.035(3) 0.000 0.008(2) 0.000
C1 0.0341(7) 0.0440(9) 0.0373(7) -0.0010(6) -0.0011(6) -0.0021(5)
C2 0.0323(7) 0.0384(9) 0.0375(7) 0.0009(5) -0.0002(6) -0.0016(5)
C3 0.0369(7) 0.0467(9) 0.0404(7) -0.0040(6) 0.0015(6) 0.0017(6)
C4 0.0445(9) 0.0422(9) 0.0576(10) -0.0113(7) -0.0101(7) 0.0052(6)
C5 0.0502(9) 0.0347(8) 0.0670(11) 0.0042(7) -0.0179(8) -0.0047(6)
C6 0.0441(8) 0.0508(10) 0.0482(8) 0.0127(7) -0.0085(7) -0.0108(7)

loop_
_atom_type_symbol
_atom_type_description
_atom_type_scat_dispersion_real
_atom_type_scat_dispersion_imag
_atom_type_scat_source
C C 0.0181 0.0091 'International Tables Vol C Tables 4.2.6.8 and 6.1.1.4'
H H 0.0000 0.0000 'International Tables Vol C Tables 4.2.6.8 and 6.1.1.4'
O O 0.0492 0.0322 'International Tables Vol C Tables 4.2.6.8 and 6.1.1.4'
S S 0.3331 0.5567 'International Tables Vol C Tables 4.2.6.8 and 6.1.1.4'

loop_
_geom_angle_atom_site_label_1
_geom_angle_atom_site_label_2
_geom_angle_atom_site_label_3
_geom_angle
_geom_angle_site_symmetry_1
_geom_angle_site_symmetry_3
C1 S1 C1 89.24(15) . 7_565
C1 O1 C1 106.3(6) . 7_565
C2 C1 S1 115.62(13) . .
C2 C1 O1 107.1(3) . .
C6 C1 S1 122.59(14) . .
C6 C1 O1 131.1(3) . .
C6 C1 C2 121.79(14) . .
C1 C2 C2 109.76(9) . 7_565
C3 C2 C1 118.82(14) . .
C3 C2 C2 131.41(9) . 7_565
C2 C3 H3 120.3 . .
C4 C3 C2 119.32(14) . .
C4 C3 H3 120.3 . .
C3 C4 H4 119.4 . .
C3 C4 C5 121.26(15) . .
C5 C4 H4 119.4 . .
C4 C5 H5 119.6 . .
C6 C5 C4 120.85(15) . .
C6 C5 H5 119.6 . .
C1 C6 H6 121.0 . .
C5 C6 C1 117.95(15) . .
C5 C6 H6 121.0 . .

loop_
_geom_bond_atom_site_label_1
_geom_bond_atom_site_label_2
_geom_bond_distance
_geom_bond_site_symmetry_2
S1 C1 1.711(2) .
S1 C1 1.711(2) 7_565
O1 C1 1.502(6) 7_565
O1 C1 1.502(6) .
C1 C2 1.403(2) .
C1 C6 1.396(2) .
C2 C2 1.454(3) 7_565
C2 C3 1.393(2) .
C3 H3 0.9500 .
C3 C4 1.377(2) .
C4 H4 0.9500 .
C4 C5 1.390(2) .
C5 H5 0.9500 .
C5 C6 1.376(3) .
C6 H6 0.9500 .

loop_
_geom_torsion_atom_site_label_1
_geom_torsion_atom_site_label_2
_geom_torsion_atom_site_label_3
_geom_torsion_atom_site_label_4
_geom_torsion
_geom_torsion_site_symmetry_1
_geom_torsion_site_symmetry_2
_geom_torsion_site_symmetry_3
_geom_torsion_site_symmetry_4
S1 C1 C2 C2 -0.45(15) . . . 7_565
S1 C1 C2 C3 -179.25(15) . . . .
S1 C1 C6 C5 179.46(16) . . . .
O1 C1 C2 C2 -0.5(5) . . . 7_565
O1 C1 C2 C3 -179.3(5) . . . .
O1 C1 C6 C5 179.6(6) . . . .
C1 S1 C1 C2 0.6(2) 7_565 . . .
C1 S1 C1 C6 -179.72(10) 7_565 . . .
C1 O1 C1 C2 0.8(7) 7_565 . . .
C1 O1 C1 C6 -179.6(2) 7_565 . . .
C1 C2 C3 C4 -0.6(2) . . . .
C2 C1 C6 C5 -0.9(2) . . . .
C2 C2 C3 C4 -179.06(9) 7_565 . . .
C2 C3 C4 C5 -0.1(2) . . . .
C3 C4 C5 C6 0.3(2) . . . .
C4 C5 C6 C1 0.2(2) . . . .
C6 C1 C2 C2 179.86(11) . . . 7_565
C6 C1 C2 C3 1.1(2) . . . .

_cod_database_fobs_code 4519441
